data_4065049
loop_
_publ_author_name
'Bojan, Vilma R.'
'L\'opez-de-Luzuriaga, Jos\'e M.'
'Manso, Elena'
'Monge, Miguel'
'Olmos, M. Elena'

_publ_section_title
;
 Metal-Induced Phosphorescence in (Pentafluorophenyl)gold(III) Complexes
;
_journal_issue 17
_journal_name_full Organometallics
_journal_page_first 4486
_journal_paper_doi 10.1021/om200537w
_journal_volume 30
_journal_year 2011
_chemical_compound_source 'synthesis as described'
_chemical_formula_moiety 'C12 H4 Au Cl2 F5 N2'
_chemical_formula_sum 'C12 H4 Au Cl2 F5 N2'
_chemical_formula_weight 539.04
_chemical_name_common 'EM31 (CH2Cl2/hexn)'
_chemical_name_systematic
;
 ?
;
_space_group_IT_number 2
_symmetry_cell_setting triclinic
_symmetry_Int_Tables_number 2
_symmetry_space_group_name_Hall '-P 1'
_symmetry_space_group_name_H-M 'P -1'
_atom_sites_solution_hydrogens geom
_atom_sites_solution_primary direct
_atom_sites_solution_secondary difmap
_audit_conform_dict_location ftp://ftp.iucr.org/pub/cif_core.dic
_audit_conform_dict_name cif_core.dic
_audit_conform_dict_version 2.3
_audit_creation_date 2011-06-14T19:33:01-00:00
_audit_creation_method 'WinGX routine CIF_UPDATE'
_cell_angle_alpha 106.569(2)
_cell_angle_beta 96.736(2)
_cell_angle_gamma 94.965(3)
_cell_formula_units_Z 4
_cell_length_a 7.5340(2)
_cell_length_b 13.8179(6)
_cell_length_c 14.4335(6)
_cell_measurement_reflns_used 2263
_cell_measurement_temperature 120(2)
_cell_measurement_theta_max 27.45
_cell_measurement_theta_min 5.1
_cell_measurement_wavelength 0.71073
_cell_volume 1418.84(10)
_computing_cell_refinement 'HKL Scalepack (Otwinowski & Minor 1997)'
_computing_data_collection 'Collect (Bruker AXS BV, 1997-2004)'
_computing_data_reduction 'HKL Denzo and Scalepack (Otwinowski & Minor 1997)'
_computing_molecular_graphics 'Ortep-3 for Windows (Farrugia, 1997)'
_computing_publication_material 'WinGX publication routines (Farrugia, 1999)'
_computing_structure_refinement 'SHELXL-97 (Sheldrick, 1997)'
_computing_structure_solution 'SHELXS-86 (Sheldrick, 1986)'
_diffrn_ambient_temperature 120(2)
_diffrn_detector 'CCD plate'
_diffrn_detector_area_resol_mean 9
_diffrn_measured_fraction_theta_full 0.985
_diffrn_measured_fraction_theta_max 0.985
_diffrn_measurement_device '95mm CCD camera on \k-goniostat'
_diffrn_measurement_device_type KappaCCD
_diffrn_measurement_method 'CCD rotation images, thick slices'
_diffrn_orient_matrix_type 'by Bruker AXS Collect from scalepack cell'
_diffrn_orient_matrix_UB_11 -0.115312
_diffrn_orient_matrix_UB_12 0.255122E-1
_diffrn_orient_matrix_UB_13 0.179678E-1
_diffrn_orient_matrix_UB_21 0.661464E-1
_diffrn_orient_matrix_UB_22 0.696573E-1
_diffrn_orient_matrix_UB_23 0.326367E-1
_diffrn_orient_matrix_UB_31 -0.219013E-1
_diffrn_orient_matrix_UB_32 0.170311E-1
_diffrn_orient_matrix_UB_33 -0.628904E-1
_diffrn_radiation_monochromator graphite
_diffrn_radiation_probe x-ray
_diffrn_radiation_type MoK\a
_diffrn_radiation_wavelength 0.71073
_diffrn_reflns_av_R_equivalents 0.0587
_diffrn_reflns_av_unetI/netI 0.0501
_diffrn_reflns_limit_h_max 9
_diffrn_reflns_limit_h_min -9
_diffrn_reflns_limit_k_max 17
_diffrn_reflns_limit_k_min -17
_diffrn_reflns_limit_l_max 18
_diffrn_reflns_limit_l_min -18
_diffrn_reflns_number 21681
_diffrn_reflns_theta_full 27.45
_diffrn_reflns_theta_max 27.45
_diffrn_reflns_theta_min 5.1
_diffrn_source 'Enraf Nonius FR590'
_exptl_absorpt_coefficient_mu 10.796
_exptl_absorpt_correction_T_max 0.1837
_exptl_absorpt_correction_T_min 0.0417
_exptl_absorpt_correction_type multi-scan
_exptl_absorpt_process_details
;
        [c.f. r.h. blessing, acta cryst. (1995), a51, 33-38]
;
_exptl_crystal_colour colorless
_exptl_crystal_density_diffrn 2.523
_exptl_crystal_density_method 'not measured'
_exptl_crystal_description block
_exptl_crystal_F_000 992
_exptl_crystal_size_max 0.3
_exptl_crystal_size_mid 0.18
_exptl_crystal_size_min 0.1
_refine_diff_density_max 2.242
_refine_diff_density_min -3.284
_refine_diff_density_rms 0.268
_refine_ls_extinction_method none
_refine_ls_goodness_of_fit_ref 1.034
_refine_ls_hydrogen_treatment constr
_refine_ls_matrix_type full
_refine_ls_number_parameters 397
_refine_ls_number_reflns 6398
_refine_ls_number_restraints 148
_refine_ls_restrained_S_all 1.023
_refine_ls_R_factor_all 0.0506
_refine_ls_R_factor_gt 0.0377
_refine_ls_shift/su_max 0.001
_refine_ls_shift/su_mean 0
_refine_ls_structure_factor_coef Fsqd
_refine_ls_weighting_details 'calc w=1/[\s^2^(Fo^2^)+(0.0572P)^2^+0.0000P] where P=(Fo^2^+2Fc^2^)/3'
_refine_ls_weighting_scheme calc
_refine_ls_wR_factor_gt 0.0884
_refine_ls_wR_factor_ref 0.0945
_reflns_number_gt 5274
_reflns_number_total 6398
_reflns_threshold_expression >2sigma(I)
_cod_data_source_file om200537w_si_002.cif
_cod_data_source_block em31
_cod_depositor_comments
;
The following automatic conversions were performed:

'_symmetry_cell_setting' value 'Triclinic' changed to 'triclinic'
according to /home/saulius/struct/CIF-dictionaries/cif_core.dic
dictionary named 'cif_core.dic' version 2.4.1 from 2010-06-29.

Automatic conversion script
Id: cif_fix_values 1715 2011-07-08 13:25:40Z adriana 
;
_cod_original_cell_volume 1418.84(9)
_cod_original_sg_symbol_H-M P-1
_cod_database_code 4065049

loop_
_symmetry_equiv_pos_as_xyz
'x, y, z'
'-x, -y, -z'

loop_
_atom_site_label
_atom_site_type_symbol
_atom_site_fract_x
_atom_site_fract_y
_atom_site_fract_z
_atom_site_U_iso_or_equiv
_atom_site_adp_type
_atom_site_occupancy
_atom_site_symmetry_multiplicity
_atom_site_calc_flag
_atom_site_refinement_flags
Au1 Au 0.12114(3) 0.003057(18) 0.378607(17) 0.01148(8) Uani 1 1 d .
Cl1 Cl -0.0196(2) -0.00791(12) 0.22660(11) 0.0182(3) Uani 1 1 d .
Cl2 Cl 0.26486(19) 0.01926(12) 0.53159(11) 0.0163(3) Uani 1 1 d .
C1 C 0.1651(7) 0.1538(5) 0.4103(4) 0.0123(12) Uani 1 1 d DU
C2 C 0.3387(7) 0.2044(5) 0.4302(4) 0.0146(12) Uani 1 1 d DU
C3 C 0.3753(7) 0.3094(5) 0.4566(4) 0.0161(13) Uani 1 1 d DU
C4 C 0.2336(7) 0.3682(5) 0.4644(5) 0.0164(13) Uani 1 1 d DU
C5 C 0.0596(8) 0.3197(5) 0.4448(5) 0.0182(13) Uani 1 1 d DU
C6 C 0.0259(8) 0.2150(5) 0.4174(5) 0.0161(13) Uani 1 1 d DU
F1 F 0.4817(4) 0.1516(3) 0.4246(3) 0.0193(8) Uani 1 1 d DU
F2 F 0.5442(4) 0.3545(3) 0.4738(3) 0.0245(9) Uani 1 1 d DU
F3 F 0.2662(5) 0.4686(3) 0.4879(3) 0.0301(10) Uani 1 1 d DU
F4 F -0.0784(4) 0.3755(3) 0.4539(3) 0.0239(9) Uani 1 1 d DU
F5 F -0.1457(4) 0.1723(3) 0.4001(3) 0.0193(8) Uani 1 1 d DU
N1 N 0.0767(6) -0.1571(4) 0.3480(4) 0.0149(11) Uani 1 1 d DU
C7 C 0.2134(8) -0.2071(5) 0.3697(4) 0.0185(13) Uani 1 1 d DU
H1 H 0.3258 -0.1708 0.3983 0.022 Uiso 1 1 calc R
C8 C 0.1895(8) -0.3115(5) 0.3502(4) 0.0198(14) Uani 1 1 d DU
H2 H 0.2853 -0.3457 0.3642 0.024 Uiso 1 1 calc R
C9 C 0.0214(8) -0.3645(5) 0.3096(5) 0.0169(13) Uani 1 1 d DU
C10 C -0.1207(9) -0.3124(5) 0.2882(5) 0.0199(14) Uani 1 1 d DU
H3 H -0.2351 -0.3469 0.2618 0.024 Uiso 1 1 calc R
C11 C -0.0876(8) -0.2082(5) 0.3073(5) 0.0194(14) Uani 1 1 d DU
H4 H -0.1804 -0.1727 0.2919 0.023 Uiso 1 1 calc R
C12 C -0.0061(9) -0.4742(5) 0.2896(5) 0.0204(14) Uani 1 1 d DU
N2 N -0.0263(8) -0.5609(5) 0.2724(4) 0.0276(14) Uani 1 1 d DU
Au2 Au 0.35200(3) -0.054992(18) 0.108135(17) 0.01344(8) Uani 1 1 d .
Cl3 Cl 0.2297(2) -0.03869(13) -0.03785(12) 0.0201(3) Uani 1 1 d .
Cl4 Cl 0.4765(2) -0.07695(13) 0.25137(12) 0.0194(3) Uani 1 1 d .
C13 C 0.3159(7) -0.2051(5) 0.0469(4) 0.0167(13) Uani 1 1 d DU
C14 C 0.1451(8) -0.2616(5) 0.0197(4) 0.0190(14) Uani 1 1 d DU
C15 C 0.1199(8) -0.3635(5) -0.0263(4) 0.0194(13) Uani 1 1 d DU
C16 C 0.2650(8) -0.4159(5) -0.0494(5) 0.0200(13) Uani 1 1 d DU
C17 C 0.4363(8) -0.3618(5) -0.0236(5) 0.0190(13) Uani 1 1 d DU
C18 C 0.4604(7) -0.2600(5) 0.0240(4) 0.0164(13) Uani 1 1 d DU
F6 F -0.0012(4) -0.2144(3) 0.0389(3) 0.0278(9) Uani 1 1 d DU
F7 F -0.0485(5) -0.4155(3) -0.0521(3) 0.0287(9) Uani 1 1 d DU
F8 F 0.2394(5) -0.5152(3) -0.0972(3) 0.0281(9) Uani 1 1 d DU
F9 F 0.5779(5) -0.4123(3) -0.0471(3) 0.0272(9) Uani 1 1 d DU
F10 F 0.6278(4) -0.2111(3) 0.0474(3) 0.0262(9) Uani 1 1 d DU
N3 N 0.3906(6) 0.1043(4) 0.1689(4) 0.0181(12) Uani 1 1 d DU
C19 C 0.5532(8) 0.1527(5) 0.2181(4) 0.0178(13) Uani 1 1 d DU
H5 H 0.6437 0.1139 0.2293 0.021 Uiso 1 1 calc R
C20 C 0.5895(8) 0.2574(5) 0.2521(4) 0.0188(13) Uani 1 1 d DU
H6 H 0.7023 0.2887 0.2856 0.023 Uiso 1 1 calc R
C21 C 0.4522(8) 0.3157(5) 0.2350(5) 0.0189(13) Uani 1 1 d DU
C22 C 0.2836(8) 0.2653(5) 0.1844(5) 0.0190(13) Uani 1 1 d DU
H7 H 0.1897 0.3019 0.1732 0.023 Uiso 1 1 calc R
C23 C 0.2600(8) 0.1601(5) 0.1516(5) 0.0164(13) Uani 1 1 d DU
H8 H 0.1496 0.1266 0.1162 0.02 Uiso 1 1 calc R
C24 C 0.4830(8) 0.4260(6) 0.2697(5) 0.0214(14) Uani 1 1 d DU
N4 N 0.5090(8) 0.5133(5) 0.2975(5) 0.0328(15) Uani 1 1 d DU

loop_
_atom_site_aniso_label
_atom_site_aniso_U_11
_atom_site_aniso_U_22
_atom_site_aniso_U_33
_atom_site_aniso_U_23
_atom_site_aniso_U_13
_atom_site_aniso_U_12
Au1 0.01107(13) 0.01310(14) 0.01036(13) 0.00389(9) 0.00121(9) 0.00120(9)
Cl1 0.0180(7) 0.0232(8) 0.0130(8) 0.0067(6) -0.0015(6) 0.0015(6)
Cl2 0.0168(7) 0.0208(8) 0.0113(7) 0.0058(6) 0.0001(6) 0.0022(6)
C1 0.014(3) 0.010(3) 0.012(3) 0.005(2) 0.000(2) -0.002(2)
C2 0.010(3) 0.019(3) 0.015(3) 0.004(3) 0.001(2) 0.005(2)
C3 0.013(3) 0.020(3) 0.017(3) 0.009(3) 0.003(3) -0.001(2)
C4 0.023(3) 0.009(3) 0.018(3) 0.005(3) 0.006(3) 0.004(2)
C5 0.017(3) 0.019(3) 0.019(3) 0.007(3) -0.001(3) 0.007(2)
C6 0.015(3) 0.020(3) 0.017(3) 0.010(3) 0.006(3) 0.004(2)
F1 0.0131(17) 0.022(2) 0.027(2) 0.0113(17) 0.0067(15) 0.0076(15)
F2 0.0144(17) 0.024(2) 0.034(2) 0.0078(18) 0.0035(17) -0.0038(16)
F3 0.027(2) 0.017(2) 0.046(3) 0.009(2) 0.004(2) -0.0014(17)
F4 0.0181(18) 0.023(2) 0.032(2) 0.0082(18) 0.0073(17) 0.0104(16)
F5 0.0108(16) 0.024(2) 0.024(2) 0.0094(17) 0.0020(15) -0.0004(15)
N1 0.015(3) 0.016(3) 0.013(3) 0.005(2) 0.000(2) 0.000(2)
C7 0.023(3) 0.020(3) 0.012(3) 0.005(3) 0.000(3) 0.001(3)
C8 0.027(3) 0.018(3) 0.017(3) 0.008(3) 0.003(3) 0.008(3)
C9 0.025(3) 0.015(3) 0.013(3) 0.005(3) 0.009(3) 0.004(2)
C10 0.020(3) 0.022(3) 0.014(3) 0.001(3) -0.001(3) -0.001(3)
C11 0.021(3) 0.025(3) 0.014(3) 0.006(3) 0.004(3) 0.003(3)
C12 0.026(3) 0.019(3) 0.014(3) 0.003(3) 0.003(3) 0.000(3)
N2 0.038(3) 0.022(3) 0.024(3) 0.008(3) 0.005(3) 0.004(3)
Au2 0.01151(13) 0.01802(15) 0.01064(14) 0.00422(10) 0.00129(10) 0.00159(10)
Cl3 0.0199(8) 0.0279(9) 0.0136(8) 0.0080(7) 0.0002(6) 0.0045(7)
Cl4 0.0209(8) 0.0238(9) 0.0150(8) 0.0087(7) 0.0009(6) 0.0042(6)
C13 0.015(3) 0.021(3) 0.016(3) 0.008(3) 0.002(3) 0.001(2)
C14 0.013(3) 0.025(3) 0.018(4) 0.006(3) -0.002(3) 0.004(2)
C15 0.016(3) 0.022(3) 0.022(4) 0.009(3) 0.003(3) 0.004(2)
C16 0.029(3) 0.021(3) 0.012(3) 0.006(3) 0.002(3) 0.006(3)
C17 0.016(3) 0.026(3) 0.017(3) 0.007(3) 0.004(3) 0.009(2)
C18 0.010(3) 0.026(3) 0.010(3) 0.003(3) 0.001(2) -0.001(2)
F6 0.0116(17) 0.027(2) 0.041(3) 0.0026(19) 0.0041(17) 0.0053(16)
F7 0.0219(19) 0.027(2) 0.032(2) 0.0039(19) 0.0021(17) -0.0060(17)
F8 0.039(2) 0.018(2) 0.024(2) 0.0035(17) 0.0012(18) 0.0042(18)
F9 0.025(2) 0.030(2) 0.029(2) 0.0075(19) 0.0075(17) 0.0152(17)
F10 0.0138(17) 0.032(2) 0.030(2) 0.0051(19) 0.0036(16) 0.0015(16)
N3 0.012(3) 0.021(3) 0.019(3) 0.006(2) 0.001(2) -0.002(2)
C19 0.009(3) 0.031(4) 0.014(3) 0.010(3) -0.001(2) 0.004(3)
C20 0.015(3) 0.027(3) 0.015(3) 0.007(3) 0.003(3) 0.000(3)
C21 0.022(3) 0.022(3) 0.013(3) 0.006(3) 0.006(3) 0.002(3)
C22 0.020(3) 0.024(3) 0.015(3) 0.007(3) 0.001(3) 0.006(3)
C23 0.020(3) 0.018(3) 0.013(3) 0.008(3) 0.002(3) 0.001(2)
C24 0.017(3) 0.029(3) 0.018(4) 0.006(3) 0.002(3) 0.003(3)
N4 0.034(3) 0.024(3) 0.039(4) 0.010(3) 0.000(3) -0.001(3)

loop_
_atom_type_symbol
_atom_type_description
_atom_type_scat_dispersion_real
_atom_type_scat_dispersion_imag
_atom_type_scat_source
C C 0.0033 0.0016 'International Tables Vol C Tables 4.2.6.8 and 6.1.1.4'
H H 0 0 'International Tables Vol C Tables 4.2.6.8 and 6.1.1.4'
Au Au -2.0133 8.8022 'International Tables Vol C Tables 4.2.6.8 and 6.1.1.4'
Cl Cl 0.1484 0.1585 'International Tables Vol C Tables 4.2.6.8 and 6.1.1.4'
F F 0.0171 0.0103 'International Tables Vol C Tables 4.2.6.8 and 6.1.1.4'
N N 0.0061 0.0033 'International Tables Vol C Tables 4.2.6.8 and 6.1.1.4'

loop_
_geom_angle_atom_site_label_1
_geom_angle_atom_site_label_2
_geom_angle_atom_site_label_3
_geom_angle
C1 Au1 N1 178.8(2)
C1 Au1 Cl1 90.11(16)
N1 Au1 Cl1 91.10(14)
C1 Au1 Cl2 88.14(16)
N1 Au1 Cl2 90.66(14)
Cl1 Au1 Cl2 178.23(6)
C2 C1 C6 116.1(6)
C2 C1 Au1 121.0(4)
C6 C1 Au1 122.8(4)
F1 C2 C3 116.8(5)
F1 C2 C1 120.4(5)
C3 C2 C1 122.8(5)
F2 C3 C2 120.6(5)
F2 C3 C4 119.8(6)
C2 C3 C4 119.5(5)
F3 C4 C5 120.9(5)
F3 C4 C3 120.3(5)
C5 C4 C3 118.8(6)
F4 C5 C4 119.4(6)
F4 C5 C6 119.8(5)
C4 C5 C6 120.8(5)
F5 C6 C5 118.1(5)
F5 C6 C1 120.0(5)
C5 C6 C1 121.9(5)
C7 N1 C11 120.4(6)
C7 N1 Au1 119.4(4)
C11 N1 Au1 120.2(4)
N1 C7 C8 121.0(6)
N1 C7 H1 119.5
C8 C7 H1 119.5
C7 C8 C9 119.1(6)
C7 C8 H2 120.4
C9 C8 H2 120.4
C8 C9 C10 119.8(6)
C8 C9 C12 119.7(6)
C10 C9 C12 120.5(6)
C11 C10 C9 118.5(6)
C11 C10 H3 120.8
C9 C10 H3 120.8
N1 C11 C10 121.2(6)
N1 C11 H4 119.4
C10 C11 H4 119.4
N2 C12 C9 178.8(7)
C13 Au2 N3 178.3(2)
C13 Au2 Cl3 88.32(17)
N3 Au2 Cl3 90.20(15)
C13 Au2 Cl4 89.77(17)
N3 Au2 Cl4 91.70(15)
Cl3 Au2 Cl4 177.97(6)
C14 C13 C18 115.8(6)
C14 C13 Au2 122.4(5)
C18 C13 Au2 121.7(4)
F6 C14 C15 118.1(5)
F6 C14 C13 119.5(6)
C15 C14 C13 122.4(6)
F7 C15 C14 120.6(5)
F7 C15 C16 118.6(6)
C14 C15 C16 120.7(6)
F8 C16 C15 120.6(5)
F8 C16 C17 121.2(5)
C15 C16 C17 118.2(6)
F9 C17 C18 120.9(5)
F9 C17 C16 118.4(6)
C18 C17 C16 120.7(6)
F10 C18 C17 118.6(5)
F10 C18 C13 119.2(6)
C17 C18 C13 122.2(5)
C23 N3 C19 119.0(6)
C23 N3 Au2 120.4(4)
C19 N3 Au2 120.3(4)
N3 C19 C20 122.4(6)
N3 C19 H5 118.8
C20 C19 H5 118.8
C19 C20 C21 118.6(6)
C19 C20 H6 120.7
C21 C20 H6 120.7
C22 C21 C20 118.8(6)
C22 C21 C24 120.4(6)
C20 C21 C24 120.8(6)
C23 C22 C21 118.7(6)
C23 C22 H7 120.6
C21 C22 H7 120.6
N3 C23 C22 122.4(6)
N3 C23 H8 118.8
C22 C23 H8 118.8
N4 C24 C21 179.4(8)

loop_
_geom_bond_atom_site_label_1
_geom_bond_atom_site_label_2
_geom_bond_distance
Au1 C1 1.990(6)
Au1 N1 2.117(5)
Au1 Cl1 2.2800(15)
Au1 Cl2 2.2833(15)
C1 C2 1.386(7)
C1 C6 1.398(8)
C2 F1 1.350(6)
C2 C3 1.385(8)
C3 F2 1.330(6)
C3 C4 1.392(8)
C4 F3 1.325(7)
C4 C5 1.378(8)
C5 F4 1.344(6)
C5 C6 1.379(8)
C6 F5 1.338(6)
N1 C7 1.345(7)
N1 C11 1.348(7)
C7 C8 1.380(8)
C7 H1 0.93
C8 C9 1.380(8)
C8 H2 0.93
C9 C10 1.394(8)
C9 C12 1.450(9)
C10 C11 1.380(9)
C10 H3 0.93
C11 H4 0.93
C12 N2 1.144(9)
Au2 C13 1.990(7)
Au2 N3 2.104(6)
Au2 Cl3 2.2784(15)
Au2 Cl4 2.2798(15)
C13 C14 1.397(8)
C13 C18 1.398(8)
C14 F6 1.345(7)
C14 C15 1.361(9)
C15 F7 1.358(7)
C15 C16 1.384(8)
C16 F8 1.334(8)
C16 C17 1.387(8)
C17 F9 1.350(6)
C17 C18 1.363(8)
C18 F10 1.335(6)
N3 C23 1.345(7)
N3 C19 1.355(7)
C19 C20 1.379(9)
C19 H5 0.93
C20 C21 1.407(8)
C20 H6 0.93
C21 C22 1.404(8)
C21 C24 1.450(10)
C22 C23 1.383(9)
C22 H7 0.93
C23 H8 0.93
C24 N4 1.148(9)
